data_2223720
loop_
_publ_author_name
'Kong, Lingqian'

_publ_section_title
;Bis[(18-crown-6-\k^6^<i>O</i>)sodium]
 (18-crown-6-1\k^6^<i>O</i>)-\m-thiocyanato-1:2\k^2^<i>S</i>:<i>N</i>-pentathiocyanato-2\k^5^<i>N</i>-indate(III)sodium
 1,2-dichloroethane sesquisolvate
;
_journal_coeditor_code DS2003
_journal_issue 11
_journal_name_full 'Acta Crystallographica Section E'
_journal_page_first m1312
_journal_paper_doi 10.1107/S1600536809039282
_journal_volume 65
_journal_year 2009
_chemical_formula_iupac '[Na (C12 H24 O6)]2 [In Na (N C S)6 (C12 H24 O6)], 1.5C2 H4 Cl2'
_chemical_formula_moiety '2(C12 H24 Na1 O6 +), C18 H24 In N6 Na1 O6 S6 2-, 1.5(C2 H4 Cl2)'
_chemical_formula_sum 'C45 H78 Cl3 In N6 Na3 O18 S6'
_chemical_formula_weight 1473.63
_chemical_name_systematic
;
Bis[(18-crown-6-\k^6^<i>O</i>)sodium]
(18-crown-6-1\k^6^<i>O</i>)-\m-thiocyanato-
1:2\k^2^<i>S</i>:<i>N</i>-pentathiocyanato-2\k^5^<i>N</i>-
indate(III)sodium(I) 1,2-dichloroethane sesquisolvate
;
_space_group_IT_number 14
_symmetry_cell_setting monoclinic
_symmetry_space_group_name_Hall '-P 2ybc'
_symmetry_space_group_name_H-M 'P 1 21/c 1'
_atom_sites_solution_hydrogens geom
_atom_sites_solution_primary direct
_atom_sites_solution_secondary difmap
_audit_creation_method SHELXL-97
_cell_angle_alpha 90.00
_cell_angle_beta 90.541(2)
_cell_angle_gamma 90.00
_cell_formula_units_Z 4
_cell_length_a 13.7304(15)
_cell_length_b 22.144(2)
_cell_length_c 23.469(3)
_cell_measurement_reflns_used 6947
_cell_measurement_temperature 298(2)
_cell_measurement_theta_max 21.341
_cell_measurement_theta_min 2.273
_cell_volume 7135.3(14)
_computing_cell_refinement 'SAINT (Siemens, 1996)'
_computing_data_collection 'SMART (Siemens, 1996)'
_computing_data_reduction 'SAINT (Siemens, 1996)'
_computing_molecular_graphics 'SHELXTL (Sheldrick, 2008)'
_computing_publication_material 'SHELXTL (Sheldrick, 2008)'
_computing_structure_refinement 'SHELXL97 (Sheldrick, 2008)'
_computing_structure_solution 'SHELXS97 (Sheldrick, 2008)'
_diffrn_ambient_temperature 298(2)
_diffrn_measured_fraction_theta_full 0.998
_diffrn_measured_fraction_theta_max 0.998
_diffrn_measurement_device_type 'Bruker SMART CCD area-detector'
_diffrn_measurement_method '\f and \w'
_diffrn_radiation_monochromator graphite
_diffrn_radiation_source 'fine-focus sealed tube'
_diffrn_radiation_type MoK\a
_diffrn_radiation_wavelength 0.71073
_diffrn_reflns_av_R_equivalents 0.0510
_diffrn_reflns_av_sigmaI/netI 0.0689
_diffrn_reflns_limit_h_max 16
_diffrn_reflns_limit_h_min -16
_diffrn_reflns_limit_k_max 23
_diffrn_reflns_limit_k_min -26
_diffrn_reflns_limit_l_max 27
_diffrn_reflns_limit_l_min -25
_diffrn_reflns_number 37284
_diffrn_reflns_theta_full 25.01
_diffrn_reflns_theta_max 25.01
_diffrn_reflns_theta_min 1.84
_exptl_absorpt_coefficient_mu 0.699
_exptl_absorpt_correction_T_max 0.8446
_exptl_absorpt_correction_T_min 0.8229
_exptl_absorpt_correction_type multi-scan
_exptl_absorpt_process_details '(SADABS; Sheldrick, 1996)'
_exptl_crystal_colour colourless
_exptl_crystal_density_diffrn 1.372
_exptl_crystal_density_method 'not measured'
_exptl_crystal_description block
_exptl_crystal_F_000 3052
_exptl_crystal_size_max 0.29
_exptl_crystal_size_mid 0.27
_exptl_crystal_size_min 0.25
_refine_diff_density_max 1.301
_refine_diff_density_min -1.088
_refine_ls_extinction_method none
_refine_ls_goodness_of_fit_ref 1.020
_refine_ls_hydrogen_treatment constr
_refine_ls_matrix_type full
_refine_ls_number_parameters 739
_refine_ls_number_reflns 12551
_refine_ls_number_restraints 1314
_refine_ls_restrained_S_all 1.048
_refine_ls_R_factor_all 0.1464
_refine_ls_R_factor_gt 0.0712
_refine_ls_shift/su_max 0.058
_refine_ls_shift/su_mean 0.007
_refine_ls_structure_factor_coef Fsqd
_refine_ls_weighting_details 'calc w=1/[\s^2^(Fo^2^)+(0.098P)^2^+21.6303P] where P=(Fo^2^+2Fc^2^)/3'
_refine_ls_weighting_scheme calc
_refine_ls_wR_factor_gt 0.1808
_refine_ls_wR_factor_ref 0.2355
_reflns_number_gt 6533
_reflns_number_total 12551
_reflns_threshold_expression I>2\s(I)
_cod_data_source_file ds2003.cif
_cod_data_source_block I
_cod_original_cell_volume 7135.3(13)
_cod_original_sg_symbol_H-M 'P 21/c'
_cod_database_code 2223720
_cod_database_fobs_code 2223720

loop_
_symmetry_equiv_pos_as_xyz
'x, y, z'
'-x, y+1/2, -z+1/2'
'-x, -y, -z'
'x, -y-1/2, z-1/2'

loop_
_atom_site_type_symbol
_atom_site_label
_atom_site_fract_x
_atom_site_fract_y
_atom_site_fract_z
_atom_site_U_iso_or_equiv
_atom_site_adp_type
_atom_site_calc_flag
_atom_site_refinement_flags
_atom_site_occupancy
_atom_site_disorder_assembly
_atom_site_disorder_group
In In1 0.30721(4) 0.73423(3) 0.38104(2) 0.0553(2) Uani d . 1 . .
Na Na1 0.7472(6) 0.9014(4) 0.4923(3) 0.203(3) Uani d . 1 . .
Na Na2 -0.1166(5) 0.6852(3) 0.2889(3) 0.162(2) Uani d . 1 . .
Na Na3 0.4318(4) 0.4082(3) 0.4100(3) 0.152(2) Uani d . 1 . .
Cl Cl1 0.6945(2) 0.44940(15) 0.43849(15) 0.1233(11) Uani d U 1 . .
Cl Cl2 0.9244(3) 0.4261(3) 0.4170(3) 0.252(3) Uani d DU 1 . .
Cl Cl3 1.0881(5) 0.0110(4) 0.4316(3) 0.264(3) Uani d U 1 . .
N N1 0.4407(5) 0.7876(4) 0.3851(3) 0.0803(19) Uani d U 1 . .
N N2 0.1717(5) 0.6806(3) 0.3795(3) 0.0716(18) Uani d U 1 . .
N N3 0.3875(5) 0.6568(3) 0.4170(3) 0.0729(18) Uani d U 1 . .
N N4 0.3448(5) 0.7004(4) 0.2964(3) 0.0727(18) Uani d U 1 . .
N N5 0.2301(6) 0.8104(4) 0.3434(3) 0.083(2) Uani d U 1 . .
N N6 0.2678(6) 0.7640(4) 0.4667(3) 0.082(2) Uani d U 1 . .
O O1 0.9094(6) 0.8232(4) 0.5207(4) 0.128(2) Uani d U 1 . .
O O2 0.8882(7) 0.8638(5) 0.4086(4) 0.140(3) Uani d U 1 . .
O O3 0.7986(7) 0.9793(5) 0.3954(4) 0.142(3) Uani d DU 1 . .
O O4 0.6676(8) 1.0215(5) 0.4803(5) 0.150(3) Uani d DU 1 . .
O O5 0.6743(7) 0.9661(4) 0.5884(4) 0.132(3) Uani d DU 1 . .
O O6 0.7702(6) 0.8548(4) 0.6045(3) 0.115(2) Uani d U 1 . .
O O7 -0.3078(5) 0.7354(3) 0.2561(3) 0.100(2) Uani d U 1 . .
O O8 -0.2943(4) 0.6233(4) 0.3113(3) 0.0924(18) Uani d U 1 . .
O O9 -0.1353(5) 0.5539(3) 0.2770(3) 0.0798(16) Uani d U 1 . .
O O10 0.0376(4) 0.6133(3) 0.2458(3) 0.0796(16) Uani d DU 1 . .
O O11 0.0292(4) 0.7332(3) 0.2075(3) 0.0802(16) Uani d U 1 . .
O O12 -0.1376(6) 0.8020(3) 0.2319(3) 0.104(2) Uani d DU 1 . .
O O13 0.4885(5) 0.4402(3) 0.2933(3) 0.0834(17) Uani d U 1 . .
O O14 0.2988(4) 0.4777(3) 0.3279(3) 0.0767(16) Uani d U 1 . .
O O15 0.2319(4) 0.4397(3) 0.4352(3) 0.0798(16) Uani d U 1 . .
O O16 0.2952(4) 0.3263(3) 0.4770(2) 0.0755(15) Uani d U 1 . .
O O17 0.4762(4) 0.2848(3) 0.4379(3) 0.0756(16) Uani d U 1 . .
O O18 0.5467(4) 0.3276(3) 0.3317(3) 0.0791(16) Uani d U 1 . .
S S1 0.5860(2) 0.87048(15) 0.39347(13) 0.1094(10) Uani d U 1 . .
S S2 -0.00642(17) 0.63665(14) 0.41181(10) 0.0845(8) Uani d U 1 . .
S S3 0.50512(17) 0.56055(10) 0.44467(10) 0.0693(6) Uani d U 1 . .
S S4 0.3969(2) 0.63856(12) 0.19996(10) 0.0814(7) Uani d U 1 . .
S S5 0.1789(2) 0.92120(13) 0.30143(14) 0.1068(10) Uani d U 1 . .
S S6 0.1800(3) 0.79117(18) 0.56726(13) 0.1210(11) Uani d U 1 . .
C C1 0.9412(11) 0.7928(7) 0.4752(6) 0.142(4) Uani d U 1 . .
H H1A 0.8906 0.7650 0.4629 0.170 Uiso calc R 1 . .
H H1B 0.9972 0.7688 0.4867 0.170 Uiso calc R 1 . .
C C2 0.9683(11) 0.8296(7) 0.4274(6) 0.145(4) Uani d U 1 . .
H H2A 1.0210 0.8565 0.4385 0.174 Uiso calc R 1 . .
H H2B 0.9910 0.8041 0.3967 0.174 Uiso calc R 1 . .
C C3 0.9010(11) 0.9021(7) 0.3628(6) 0.148(4) Uani d DU 1 . .
H H3A 0.9149 0.8780 0.3294 0.178 Uiso calc R 1 . .
H H3B 0.9575 0.9273 0.3704 0.178 Uiso calc R 1 . .
C C4 0.8179(11) 0.9414(7) 0.3499(6) 0.138(3) Uani d DU 1 . .
H H4A 0.8319 0.9654 0.3164 0.165 Uiso calc R 1 . .
H H4B 0.7610 0.9168 0.3417 0.165 Uiso calc R 1 . .
C C5 0.7243(12) 1.0193(7) 0.3858(7) 0.147(4) Uani d U 1 . .
H H5A 0.6673 0.9974 0.3726 0.176 Uiso calc R 1 . .
H H5B 0.7431 1.0471 0.3560 0.176 Uiso calc R 1 . .
C C6 0.6997(12) 1.0531(7) 0.4362(7) 0.153(4) Uani d U 1 . .
H H6A 0.7570 1.0753 0.4484 0.184 Uiso calc R 1 . .
H H6B 0.6502 1.0824 0.4258 0.184 Uiso calc R 1 . .
C C7 0.6453(12) 1.0517(7) 0.5299(6) 0.151(4) Uani d DU 1 . .
H H7A 0.5962 1.0820 0.5218 0.181 Uiso calc R 1 . .
H H7B 0.7031 1.0723 0.5440 0.181 Uiso calc R 1 . .
C C8 0.6093(11) 1.0107(7) 0.5742(6) 0.156(4) Uani d DU 1 . .
H H8A 0.5946 1.0340 0.6080 0.188 Uiso calc R 1 . .
H H8B 0.5492 0.9922 0.5609 0.188 Uiso calc R 1 . .
C C9 0.6517(12) 0.9260(7) 0.6302(6) 0.138(4) Uani d U 1 . .
H H9A 0.6008 0.8992 0.6163 0.166 Uiso calc R 1 . .
H H9B 0.6262 0.9479 0.6626 0.166 Uiso calc R 1 . .
C C10 0.7340(10) 0.8902(7) 0.6487(5) 0.126(3) Uani d U 1 . .
H H10A 0.7851 0.9167 0.6627 0.151 Uiso calc R 1 . .
H H10B 0.7144 0.8642 0.6799 0.151 Uiso calc R 1 . .
C C11 0.8558(10) 0.8282(6) 0.6172(5) 0.121(3) Uani d U 1 . .
H H11A 0.8480 0.8030 0.6507 0.145 Uiso calc R 1 . .
H H11B 0.9036 0.8591 0.6263 0.145 Uiso calc R 1 . .
C C12 0.8920(10) 0.7908(6) 0.5697(6) 0.120(3) Uani d U 1 . .
H H12A 0.9519 0.7712 0.5816 0.144 Uiso calc R 1 . .
H H12B 0.8446 0.7596 0.5612 0.144 Uiso calc R 1 . .
C C13 -0.3747(8) 0.7165(6) 0.2963(6) 0.112(3) Uani d U 1 . .
H H13A -0.4377 0.7341 0.2875 0.134 Uiso calc R 1 . .
H H13B -0.3544 0.7309 0.3335 0.134 Uiso calc R 1 . .
C C14 -0.3842(7) 0.6508(6) 0.2981(5) 0.104(3) Uani d U 1 . .
H H14A -0.4318 0.6398 0.3265 0.125 Uiso calc R 1 . .
H H14B -0.4075 0.6363 0.2614 0.125 Uiso calc R 1 . .
C C15 -0.2972(8) 0.5604(5) 0.3083(5) 0.098(3) Uani d U 1 . .
H H15A -0.3202 0.5482 0.2708 0.118 Uiso calc R 1 . .
H H15B -0.3425 0.5450 0.3362 0.118 Uiso calc R 1 . .
C C16 -0.2021(8) 0.5351(5) 0.3188(5) 0.094(3) Uani d U 1 . .
H H16A -0.1789 0.5476 0.3561 0.113 Uiso calc R 1 . .
H H16B -0.2065 0.4914 0.3186 0.113 Uiso calc R 1 . .
C C17 -0.0428(7) 0.5282(5) 0.2839(4) 0.087(2) Uani d U 1 . .
H H17A -0.0474 0.4846 0.2811 0.104 Uiso calc R 1 . .
H H17B -0.0168 0.5383 0.3213 0.104 Uiso calc R 1 . .
C C18 0.0219(8) 0.5511(5) 0.2401(5) 0.091(3) Uani d U 1 . .
H H18A 0.0838 0.5301 0.2426 0.109 Uiso calc R 1 . .
H H18B -0.0063 0.5429 0.2029 0.109 Uiso calc R 1 . .
C C19 0.1053(6) 0.6377(5) 0.2085(4) 0.088(2) Uani d DU 1 . .
H H19A 0.0830 0.6322 0.1695 0.105 Uiso calc R 1 . .
H H19B 0.1672 0.6171 0.2130 0.105 Uiso calc R 1 . .
C C20 0.1177(6) 0.7029(5) 0.2207(4) 0.082(2) Uani d DU 1 . .
H H20A 0.1344 0.7087 0.2606 0.098 Uiso calc R 1 . .
H H20B 0.1701 0.7192 0.1978 0.098 Uiso calc R 1 . .
C C21 0.0328(8) 0.7953(5) 0.2193(5) 0.098(3) Uani d U 1 . .
H H21A 0.0872 0.8135 0.1996 0.117 Uiso calc R 1 . .
H H21B 0.0421 0.8016 0.2599 0.117 Uiso calc R 1 . .
C C22 -0.0581(8) 0.8234(5) 0.2006(5) 0.100(3) Uani d U 1 . .
H H22A -0.0532 0.8668 0.2051 0.121 Uiso calc R 1 . .
H H22B -0.0689 0.8149 0.1605 0.121 Uiso calc R 1 . .
C C23 -0.2296(8) 0.8175(5) 0.2089(5) 0.117(3) Uani d DU 1 . .
H H23A -0.2375 0.7989 0.1717 0.140 Uiso calc R 1 . .
H H23B -0.2336 0.8609 0.2041 0.140 Uiso calc R 1 . .
C C24 -0.3076(8) 0.7971(6) 0.2464(6) 0.118(3) Uani d DU 1 . .
H H24A -0.3012 0.8178 0.2826 0.142 Uiso calc R 1 . .
H H24B -0.3698 0.8086 0.2296 0.142 Uiso calc R 1 . .
C C25 0.4223(8) 0.4746(5) 0.2598(4) 0.088(3) Uani d U 1 . .
H H25A 0.3808 0.4477 0.2378 0.106 Uiso calc R 1 . .
H H25B 0.4582 0.4997 0.2334 0.106 Uiso calc R 1 . .
C C26 0.3622(8) 0.5127(5) 0.2961(4) 0.086(2) Uani d U 1 . .
H H26A 0.4037 0.5361 0.3215 0.104 Uiso calc R 1 . .
H H26B 0.3252 0.5408 0.2726 0.104 Uiso calc R 1 . .
C C27 0.2385(7) 0.5138(4) 0.3632(4) 0.083(2) Uani d U 1 . .
H H27A 0.1987 0.5402 0.3397 0.100 Uiso calc R 1 . .
H H27B 0.2788 0.5387 0.3878 0.100 Uiso calc R 1 . .
C C28 0.1748(7) 0.4747(5) 0.3984(4) 0.085(2) Uani d U 1 . .
H H28A 0.1307 0.4996 0.4202 0.101 Uiso calc R 1 . .
H H28B 0.1363 0.4486 0.3738 0.101 Uiso calc R 1 . .
C C29 0.1775(7) 0.4036(5) 0.4731(4) 0.086(2) Uani d U 1 . .
H H29A 0.1360 0.3764 0.4515 0.103 Uiso calc R 1 . .
H H29B 0.1362 0.4292 0.4961 0.103 Uiso calc R 1 . .
C C30 0.2433(7) 0.3683(5) 0.5106(4) 0.084(2) Uani d U 1 . .
H H30A 0.2885 0.3951 0.5300 0.101 Uiso calc R 1 . .
H H30B 0.2056 0.3470 0.5390 0.101 Uiso calc R 1 . .
C C31 0.3565(7) 0.2886(4) 0.5094(4) 0.080(2) Uani d U 1 . .
H H31A 0.3177 0.2639 0.5346 0.096 Uiso calc R 1 . .
H H31B 0.4002 0.3130 0.5325 0.096 Uiso calc R 1 . .
C C32 0.4138(7) 0.2493(4) 0.4711(4) 0.084(2) Uani d U 1 . .
H H32A 0.4518 0.2209 0.4936 0.101 Uiso calc R 1 . .
H H32B 0.3702 0.2266 0.4465 0.101 Uiso calc R 1 . .
C C33 0.5335(7) 0.2495(4) 0.3996(4) 0.084(2) Uani d U 1 . .
H H33A 0.4912 0.2282 0.3730 0.101 Uiso calc R 1 . .
H H33B 0.5712 0.2199 0.4207 0.101 Uiso calc R 1 . .
C C34 0.5994(7) 0.2901(5) 0.3681(5) 0.089(3) Uani d U 1 . .
H H34A 0.6365 0.3144 0.3949 0.107 Uiso calc R 1 . .
H H34B 0.6449 0.2662 0.3462 0.107 Uiso calc R 1 . .
C C35 0.6077(7) 0.3625(5) 0.2963(4) 0.087(2) Uani d U 1 . .
H H35A 0.6468 0.3360 0.2729 0.105 Uiso calc R 1 . .
H H35B 0.6514 0.3867 0.3196 0.105 Uiso calc R 1 . .
C C36 0.5472(7) 0.4024(5) 0.2595(4) 0.089(3) Uani d U 1 . .
H H36A 0.5890 0.4268 0.2357 0.107 Uiso calc R 1 . .
H H36B 0.5062 0.3779 0.2347 0.107 Uiso calc R 1 . .
C C37 0.5002(6) 0.8222(4) 0.3897(3) 0.063(2) Uani d U 1 . .
C C38 0.0984(6) 0.6634(4) 0.3929(3) 0.0566(18) Uani d U 1 . .
C C39 0.4365(5) 0.6167(4) 0.4286(3) 0.0539(18) Uani d U 1 . .
C C40 0.3667(6) 0.6748(4) 0.2564(3) 0.0591(19) Uani d U 1 . .
C C41 0.2089(6) 0.8567(4) 0.3265(4) 0.067(2) Uani d U 1 . .
C C42 0.2309(6) 0.7754(4) 0.5082(4) 0.070(2) Uani d U 1 . .
C C43 0.7700(9) 0.4016(6) 0.4773(5) 0.132(4) Uani d DU 1 . .
H H43A 0.7925 0.4234 0.5108 0.159 Uiso calc R 1 . .
H H43B 0.7310 0.3680 0.4905 0.159 Uiso calc R 1 . .
C C44 0.8533(9) 0.3777(6) 0.4492(7) 0.145(5) Uani d DU 1 . .
H H44A 0.8309 0.3485 0.4212 0.174 Uiso calc R 1 . .
H H44B 0.8922 0.3559 0.4771 0.174 Uiso calc R 1 . .
C C45 0.9901(19) 0.0294(8) 0.4813(9) 0.248(10) Uani d DU 1 . .
H H45A 0.9261 0.0297 0.4635 0.298 Uiso calc R 1 . .
H H45B 1.0013 0.0667 0.5021 0.298 Uiso calc R 1 . .

loop_
_atom_site_aniso_label
_atom_site_aniso_U_11
_atom_site_aniso_U_22
_atom_site_aniso_U_33
_atom_site_aniso_U_12
_atom_site_aniso_U_13
_atom_site_aniso_U_23
In1 0.0498(3) 0.0591(4) 0.0572(3) 0.0037(3) 0.0033(2) 0.0056(3)
Na1 0.228(8) 0.224(8) 0.158(6) 0.013(7) 0.010(5) 0.010(5)
Na2 0.147(5) 0.169(6) 0.169(5) -0.002(4) 0.010(4) 0.003(4)
Na3 0.148(5) 0.157(5) 0.149(5) -0.004(4) 0.010(4) 0.000(4)
Cl1 0.098(2) 0.118(2) 0.155(3) 0.0274(18) 0.042(2) 0.030(2)
Cl2 0.096(3) 0.355(6) 0.306(6) 0.030(3) 0.034(3) 0.207(5)
Cl3 0.251(6) 0.306(7) 0.236(5) -0.121(5) 0.016(5) -0.009(5)
N1 0.072(4) 0.082(4) 0.087(4) -0.010(4) 0.002(4) 0.002(4)
N2 0.052(4) 0.085(4) 0.078(4) -0.004(3) 0.003(3) 0.007(4)
N3 0.067(4) 0.075(4) 0.076(4) 0.003(4) -0.006(3) 0.008(4)
N4 0.063(4) 0.092(5) 0.063(4) 0.001(4) 0.003(3) 0.001(4)
N5 0.075(4) 0.088(5) 0.085(5) 0.014(4) 0.002(4) 0.015(4)
N6 0.093(5) 0.088(5) 0.067(4) 0.006(4) 0.012(4) 0.000(4)
O1 0.129(5) 0.132(6) 0.122(6) 0.024(5) -0.001(5) -0.006(5)
O2 0.133(6) 0.168(7) 0.119(6) -0.009(5) 0.022(5) -0.003(5)
O3 0.144(6) 0.155(6) 0.126(6) -0.020(5) -0.015(5) 0.021(5)
O4 0.177(7) 0.141(6) 0.130(6) 0.010(6) -0.009(6) 0.025(5)
O5 0.154(6) 0.137(6) 0.106(5) 0.019(5) 0.005(5) -0.001(5)
O6 0.130(5) 0.122(5) 0.093(5) -0.002(5) -0.008(4) 0.016(4)
O7 0.076(4) 0.097(4) 0.127(5) 0.026(4) 0.015(4) 0.000(4)
O8 0.065(4) 0.112(5) 0.100(4) -0.007(4) 0.010(3) 0.011(4)
O9 0.082(4) 0.080(4) 0.077(4) -0.008(3) 0.000(3) 0.005(3)
O10 0.065(3) 0.093(4) 0.081(4) 0.006(3) 0.016(3) -0.010(3)
O11 0.068(3) 0.094(4) 0.079(4) -0.014(3) 0.003(3) -0.002(3)
O12 0.100(5) 0.084(4) 0.127(5) 0.005(4) -0.001(4) 0.008(4)
O13 0.086(4) 0.096(4) 0.068(4) -0.006(3) 0.010(3) -0.001(3)
O14 0.079(4) 0.069(4) 0.082(4) -0.005(3) 0.002(3) 0.008(3)
O15 0.066(3) 0.085(4) 0.088(4) 0.002(3) 0.009(3) 0.012(3)
O16 0.072(4) 0.081(4) 0.073(3) -0.003(3) 0.005(3) 0.003(3)
O17 0.083(4) 0.063(3) 0.081(4) -0.003(3) 0.006(3) 0.004(3)
O18 0.067(3) 0.086(4) 0.085(4) -0.004(3) 0.017(3) -0.003(3)
S1 0.113(2) 0.114(2) 0.101(2) -0.0523(19) -0.0150(17) 0.0134(17)
S2 0.0620(14) 0.122(2) 0.0696(14) -0.0190(14) 0.0099(11) 0.0070(14)
S3 0.0766(15) 0.0585(13) 0.0727(14) 0.0089(11) -0.0106(11) 0.0024(11)
S4 0.1029(19) 0.0797(17) 0.0618(14) -0.0034(14) 0.0159(13) -0.0006(12)
S5 0.116(2) 0.0702(17) 0.134(3) 0.0247(16) 0.0057(19) 0.0218(17)
S6 0.134(3) 0.148(3) 0.0821(19) 0.008(2) 0.0284(18) -0.0318(19)
C1 0.145(7) 0.150(8) 0.130(7) 0.010(7) 0.009(7) -0.018(7)
C2 0.140(7) 0.160(8) 0.135(7) 0.021(7) 0.015(7) -0.014(7)
C3 0.152(8) 0.169(8) 0.124(7) -0.022(7) 0.014(7) 0.006(7)
C4 0.145(7) 0.157(8) 0.112(7) -0.023(7) 0.012(6) 0.021(6)
C5 0.162(8) 0.145(8) 0.134(7) -0.007(7) -0.002(7) 0.053(7)
C6 0.179(8) 0.142(8) 0.138(8) -0.001(7) -0.002(7) 0.042(7)
C7 0.172(8) 0.149(8) 0.132(7) 0.028(7) 0.000(7) 0.006(7)
C8 0.174(8) 0.151(8) 0.144(8) 0.041(7) 0.002(7) 0.013(7)
C9 0.165(8) 0.147(8) 0.102(7) 0.017(7) 0.012(7) 0.014(6)
C10 0.148(7) 0.144(7) 0.087(6) 0.016(7) 0.012(6) 0.000(6)
C11 0.122(7) 0.126(7) 0.113(7) 0.018(6) -0.023(6) 0.022(6)
C12 0.118(7) 0.128(7) 0.113(7) 0.013(6) -0.015(6) 0.021(6)
C13 0.071(5) 0.123(7) 0.142(7) 0.013(5) 0.020(5) -0.014(6)
C14 0.061(5) 0.132(7) 0.119(6) 0.003(5) 0.017(5) 0.018(6)
C15 0.086(6) 0.118(6) 0.092(6) -0.017(5) 0.009(5) 0.017(5)
C16 0.093(6) 0.092(6) 0.098(6) -0.014(5) 0.007(5) 0.014(5)
C17 0.090(6) 0.082(5) 0.089(5) 0.008(5) -0.004(5) -0.005(5)
C18 0.082(5) 0.093(6) 0.097(6) 0.019(5) 0.000(5) -0.016(5)
C19 0.057(5) 0.122(6) 0.086(5) 0.007(5) 0.015(4) -0.001(5)
C20 0.060(4) 0.107(5) 0.079(5) -0.013(4) 0.010(4) 0.008(5)
C21 0.096(6) 0.091(6) 0.106(6) -0.022(5) 0.007(5) 0.003(5)
C22 0.101(6) 0.083(6) 0.117(6) -0.012(5) 0.009(5) 0.008(5)
C23 0.106(6) 0.094(6) 0.150(7) 0.031(6) 0.003(6) 0.007(6)
C24 0.094(6) 0.100(6) 0.160(7) 0.035(6) 0.007(6) 0.001(6)
C25 0.102(6) 0.088(6) 0.074(5) -0.001(5) 0.005(5) 0.020(5)
C26 0.097(5) 0.081(5) 0.082(5) -0.009(5) 0.002(5) 0.020(4)
C27 0.083(5) 0.068(5) 0.098(6) 0.007(4) -0.006(5) 0.000(5)
C28 0.075(5) 0.081(5) 0.098(6) 0.002(5) 0.006(5) -0.006(5)
C29 0.065(5) 0.091(6) 0.101(6) -0.001(4) 0.021(4) 0.002(5)
C30 0.067(5) 0.099(6) 0.088(5) -0.004(5) 0.025(4) 0.007(5)
C31 0.086(5) 0.080(5) 0.075(5) -0.006(5) 0.002(4) 0.017(4)
C32 0.089(5) 0.079(5) 0.084(5) -0.001(4) 0.010(5) 0.018(4)
C33 0.083(5) 0.066(5) 0.103(6) 0.010(4) 0.017(5) 0.001(4)
C34 0.084(5) 0.077(5) 0.106(6) 0.004(5) 0.014(5) 0.003(5)
C35 0.082(5) 0.096(6) 0.084(5) -0.009(5) 0.025(5) -0.003(5)
C36 0.089(5) 0.101(6) 0.077(5) -0.020(5) 0.020(5) -0.001(5)
C37 0.063(2) 0.063(2) 0.063(2) -0.0005(10) 0.0007(10) 0.0000(10)
C38 0.048(4) 0.070(5) 0.051(4) 0.003(4) 0.000(3) 0.006(4)
C39 0.053(4) 0.058(5) 0.051(4) 0.005(4) -0.001(3) 0.005(4)
C40 0.053(4) 0.068(5) 0.057(4) -0.004(4) 0.001(4) 0.011(4)
C41 0.063(5) 0.070(5) 0.070(5) 0.009(4) 0.002(4) 0.005(4)
C42 0.070(2) 0.070(2) 0.069(2) 0.0006(10) 0.0006(10) -0.0002(10)
C43 0.115(9) 0.151(10) 0.131(9) 0.017(8) 0.024(7) 0.067(8)
C44 0.109(9) 0.135(10) 0.190(11) 0.019(8) -0.002(9) 0.060(9)
C45 0.239(12) 0.255(13) 0.251(13) -0.012(10) 0.017(9) -0.019(9)

loop_
_atom_type_symbol
_atom_type_description
_atom_type_scat_dispersion_real
_atom_type_scat_dispersion_imag
_atom_type_scat_source
C C 0.0033 0.0016 'International Tables Vol C Tables 4.2.6.8 and 6.1.1.4'
H H 0.0000 0.0000 'International Tables Vol C Tables 4.2.6.8 and 6.1.1.4'
N N 0.0061 0.0033 'International Tables Vol C Tables 4.2.6.8 and 6.1.1.4'
O O 0.0106 0.0060 'International Tables Vol C Tables 4.2.6.8 and 6.1.1.4'
In In -0.7276 1.3100 'International Tables Vol C Tables 4.2.6.8 and 6.1.1.4'
S S 0.1246 0.1234 'International Tables Vol C Tables 4.2.6.8 and 6.1.1.4'
Na Na 0.0362 0.0249 'International Tables Vol C Tables 4.2.6.8 and 6.1.1.4'
Cl Cl 0.1484 0.1585 'International Tables Vol C Tables 4.2.6.8 and 6.1.1.4'

loop_
_geom_angle_atom_site_label_1
_geom_angle_atom_site_label_2
_geom_angle_atom_site_label_3
_geom_angle_site_symmetry_1
_geom_angle_site_symmetry_3
_geom_angle
_geom_angle_publ_flag
N5 In1 N1 . . 90.2(3) ?
N5 In1 N6 . . 91.0(3) ?
N1 In1 N6 . . 90.7(3) ?
N5 In1 N4 . . 90.8(3) ?
N1 In1 N4 . . 91.1(3) ?
N6 In1 N4 . . 177.5(3) ?
N5 In1 N3 . . 178.4(3) ?
N1 In1 N3 . . 89.3(3) ?
N6 In1 N3 . . 90.6(3) ?
N4 In1 N3 . . 87.7(3) ?
N5 In1 N2 . . 90.2(3) ?
N1 In1 N2 . . 178.4(3) ?
N6 In1 N2 . . 87.7(3) ?
N4 In1 N2 . . 90.4(3) ?
N3 In1 N2 . . 90.3(3) ?
O6 Na1 O5 . . 59.2(3) ?
O6 Na1 O4 . . 117.6(4) ?
O5 Na1 O4 . . 58.7(3) ?
O6 Na1 O2 . . 117.1(4) ?
O5 Na1 O2 . . 157.1(4) ?
O4 Na1 O2 . . 117.0(4) ?
O6 Na1 O1 . . 59.4(3) ?
O5 Na1 O1 . . 113.1(4) ?
O4 Na1 O1 . . 149.7(4) ?
O2 Na1 O1 . . 57.7(3) ?
O6 Na1 O3 . . 154.5(4) ?
O5 Na1 O3 . . 113.8(4) ?
O4 Na1 O3 . . 58.6(4) ?
O2 Na1 O3 . . 58.5(4) ?
O1 Na1 O3 . . 109.8(4) ?
O6 Na1 S1 . . 130.6(3) ?
O5 Na1 S1 . . 115.2(3) ?
O4 Na1 S1 . . 82.5(3) ?
O2 Na1 S1 . . 84.8(3) ?
O1 Na1 S1 . . 123.6(3) ?
O3 Na1 S1 . . 74.9(3) ?
O10 Na2 O8 . . 116.0(3) ?
O10 Na2 O12 . . 113.8(3) ?
O8 Na2 O12 . . 115.4(3) ?
O10 Na2 O9 . . 58.3(2) ?
O8 Na2 O9 . . 57.8(2) ?
O12 Na2 O9 . . 145.6(3) ?
O10 Na2 O7 . . 141.5(3) ?
O8 Na2 O7 . . 57.8(2) ?
O12 Na2 O7 . . 57.6(2) ?
O9 Na2 O7 . . 105.8(3) ?
O10 Na2 O11 . . 57.6(2) ?
O8 Na2 O11 . . 150.7(3) ?
O12 Na2 O11 . . 56.9(2) ?
O9 Na2 O11 . . 110.6(3) ?
O7 Na2 O11 . . 107.5(3) ?
O10 Na2 S2 . . 78.4(2) ?
O8 Na2 S2 . . 93.8(2) ?
O12 Na2 S2 . . 134.8(3) ?
O9 Na2 S2 . . 78.8(2) ?
O7 Na2 S2 . . 136.5(3) ?
O11 Na2 S2 . . 111.0(2) ?
O17 Na3 O15 . . 112.4(3) ?
O17 Na3 O13 . . 112.6(3) ?
O15 Na3 O13 . . 113.1(3) ?
O17 Na3 O18 . . 57.7(2) ?
O15 Na3 O18 . . 140.2(3) ?
O13 Na3 O18 . . 55.3(2) ?
O17 Na3 O16 . . 56.5(2) ?
O15 Na3 O16 . . 56.7(2) ?
O13 Na3 O16 . . 142.3(3) ?
O18 Na3 O16 . . 106.9(3) ?
O17 Na3 O14 . . 138.3(3) ?
O15 Na3 O14 . . 56.4(2) ?
O13 Na3 O14 . . 56.9(2) ?
O18 Na3 O14 . . 103.1(2) ?
O16 Na3 O14 . . 104.9(2) ?
O17 Na3 S3 . . 141.1(2) ?
O15 Na3 S3 . . 89.5(2) ?
O13 Na3 S3 . . 84.8(2) ?
O18 Na3 S3 . . 122.9(2) ?
O16 Na3 S3 . . 127.6(2) ?
O14 Na3 S3 . . 80.49(19) ?
C37 N1 In1 . . 169.2(8) ?
C38 N2 In1 . . 159.2(7) ?
C39 N3 In1 . . 170.2(7) ?
C40 N4 In1 . . 169.7(7) ?
C41 N5 In1 . . 164.5(8) ?
C42 N6 In1 . . 167.3(8) ?
C1 O1 C12 . . 117.6(12) ?
C1 O1 Na1 . . 112.0(9) ?
C12 O1 Na1 . . 111.4(8) ?
C3 O2 C2 . . 118.1(12) ?
C3 O2 Na1 . . 116.2(9) ?
C2 O2 Na1 . . 117.9(8) ?
C5 O3 C4 . . 114.4(12) ?
C5 O3 Na1 . . 108.8(8) ?
C4 O3 Na1 . . 106.8(8) ?
C6 O4 C7 . . 118.7(13) ?
C6 O4 Na1 . . 115.6(10) ?
C7 O4 Na1 . . 116.8(8) ?
C9 O5 C8 . . 119.5(12) ?
C9 O5 Na1 . . 109.0(8) ?
C8 O5 Na1 . . 113.7(8) ?
C11 O6 C10 . . 113.4(10) ?
C11 O6 Na1 . . 116.9(8) ?
C10 O6 Na1 . . 116.6(7) ?
C13 O7 C24 . . 114.3(9) ?
C13 O7 Na2 . . 107.6(7) ?
C24 O7 Na2 . . 114.3(7) ?
C15 O8 C14 . . 113.3(8) ?
C15 O8 Na2 . . 119.6(6) ?
C14 O8 Na2 . . 120.1(6) ?
C17 O9 C16 . . 113.2(7) ?
C17 O9 Na2 . . 108.3(5) ?
C16 O9 Na2 . . 106.4(6) ?
C19 O10 C18 . . 115.2(7) ?
C19 O10 Na2 . . 120.6(6) ?
C18 O10 Na2 . . 118.0(5) ?
C21 O11 C20 . . 113.1(7) ?
C21 O11 Na2 . . 104.2(6) ?
C20 O11 Na2 . . 105.7(5) ?
C22 O12 C23 . . 114.5(9) ?
C22 O12 Na2 . . 117.7(6) ?
C23 O12 Na2 . . 118.2(7) ?
C36 O13 C25 . . 112.0(7) ?
C36 O13 Na3 . . 122.5(6) ?
C25 O13 Na3 . . 118.1(5) ?
C26 O14 C27 . . 111.8(7) ?
C26 O14 Na3 . . 104.3(5) ?
C27 O14 Na3 . . 105.2(5) ?
C28 O15 C29 . . 114.0(7) ?
C28 O15 Na3 . . 122.2(5) ?
C29 O15 Na3 . . 119.9(5) ?
C31 O16 C30 . . 113.0(7) ?
C31 O16 Na3 . . 105.3(5) ?
C30 O16 Na3 . . 102.3(5) ?
C32 O17 C33 . . 112.6(7) ?
C32 O17 Na3 . . 122.0(5) ?
C33 O17 Na3 . . 119.4(5) ?
C34 O18 C35 . . 112.3(7) ?
C34 O18 Na3 . . 104.6(5) ?
C35 O18 Na3 . . 110.6(5) ?
C37 S1 Na1 . . 132.6(4) ?
C38 S2 Na2 . . 92.4(3) ?
C39 S3 Na3 . . 120.7(3) ?
O1 C1 C2 . . 115.0(14) ?
O1 C1 H1A . . 108.5 ?
C2 C1 H1A . . 108.5 ?
O1 C1 H1B . . 108.5 ?
C2 C1 H1B . . 108.5 ?
H1A C1 H1B . . 107.5 ?
O2 C2 C1 . . 110.2(13) ?
O2 C2 H2A . . 109.6 ?
C1 C2 H2A . . 109.6 ?
O2 C2 H2B . . 109.6 ?
C1 C2 H2B . . 109.6 ?
H2A C2 H2B . . 108.1 ?
O2 C3 C4 . . 114.9(13) ?
O2 C3 H3A . . 108.6 ?
C4 C3 H3A . . 108.6 ?
O2 C3 H3B . . 108.5 ?
C4 C3 H3B . . 108.5 ?
H3A C3 H3B . . 107.5 ?
O3 C4 C3 . . 110.8(13) ?
O3 C4 H4A . . 109.5 ?
C3 C4 H4A . . 109.5 ?
O3 C4 H4B . . 109.5 ?
C3 C4 H4B . . 109.5 ?
H4A C4 H4B . . 108.1 ?
O3 C5 C6 . . 112.4(14) ?
O3 C5 H5A . . 109.1 ?
C6 C5 H5A . . 109.1 ?
O3 C5 H5B . . 109.1 ?
C6 C5 H5B . . 109.1 ?
H5A C5 H5B . . 107.9 ?
O4 C6 C5 . . 116.6(14) ?
O4 C6 H6A . . 108.1 ?
C5 C6 H6A . . 108.1 ?
O4 C6 H6B . . 108.1 ?
C5 C6 H6B . . 108.1 ?
H6A C6 H6B . . 107.3 ?
O4 C7 C8 . . 112.0(13) ?
O4 C7 H7A . . 109.2 ?
C8 C7 H7A . . 109.2 ?
O4 C7 H7B . . 109.2 ?
C8 C7 H7B . . 109.2 ?
H7A C7 H7B . . 107.9 ?
O5 C8 C7 . . 113.2(13) ?
O5 C8 H8A . . 108.9 ?
C7 C8 H8A . . 108.9 ?
O5 C8 H8B . . 108.9 ?
C7 C8 H8B . . 108.9 ?
H8A C8 H8B . . 107.7 ?
O5 C9 C10 . . 113.1(13) ?
O5 C9 H9A . . 109.0 ?
C10 C9 H9A . . 109.0 ?
O5 C9 H9B . . 109.0 ?
C10 C9 H9B . . 109.0 ?
H9A C9 H9B . . 107.8 ?
O6 C10 C9 . . 111.5(11) ?
O6 C10 H10A . . 109.3 ?
C9 C10 H10A . . 109.3 ?
O6 C10 H10B . . 109.3 ?
C9 C10 H10B . . 109.3 ?
H10A C10 H10B . . 108.0 ?
O6 C11 C12 . . 112.2(11) ?
O6 C11 H11A . . 109.2 ?
C12 C11 H11A . . 109.2 ?
O6 C11 H11B . . 109.2 ?
C12 C11 H11B . . 109.2 ?
H11A C11 H11B . . 107.9 ?
O1 C12 C11 . . 113.6(11) ?
O1 C12 H12A . . 108.9 ?
C11 C12 H12A . . 108.8 ?
O1 C12 H12B . . 108.8 ?
C11 C12 H12B . . 108.9 ?
H12A C12 H12B . . 107.7 ?
O7 C13 C14 . . 112.4(10) ?
O7 C13 H13A . . 109.1 ?
C14 C13 H13A . . 109.1 ?
O7 C13 H13B . . 109.1 ?
C14 C13 H13B . . 109.1 ?
H13A C13 H13B . . 107.9 ?
O8 C14 C13 . . 111.0(9) ?
O8 C14 H14A . . 109.4 ?
C13 C14 H14A . . 109.5 ?
O8 C14 H14B . . 109.4 ?
C13 C14 H14B . . 109.4 ?
H14A C14 H14B . . 108.0 ?
O8 C15 C16 . . 110.8(9) ?
O8 C15 H15A . . 109.5 ?
C16 C15 H15A . . 109.5 ?
O8 C15 H15B . . 109.5 ?
C16 C15 H15B . . 109.5 ?
H15A C15 H15B . . 108.1 ?
O9 C16 C15 . . 111.1(9) ?
O9 C16 H16A . . 109.4 ?
C15 C16 H16A . . 109.4 ?
O9 C16 H16B . . 109.4 ?
C15 C16 H16B . . 109.4 ?
H16A C16 H16B . . 108.0 ?
O9 C17 C18 . . 109.6(8) ?
O9 C17 H17A . . 109.8 ?
C18 C17 H17A . . 109.8 ?
O9 C17 H17B . . 109.8 ?
C18 C17 H17B . . 109.8 ?
H17A C17 H17B . . 108.2 ?
O10 C18 C17 . . 111.7(8) ?
O10 C18 H18A . . 109.3 ?
C17 C18 H18A . . 109.3 ?
O10 C18 H18B . . 109.3 ?
C17 C18 H18B . . 109.3 ?
H18A C18 H18B . . 107.9 ?
O10 C19 C20 . . 109.6(8) ?
O10 C19 H19A . . 109.8 ?
C20 C19 H19A . . 109.8 ?
O10 C19 H19B . . 109.8 ?
C20 C19 H19B . . 109.8 ?
H19A C19 H19B . . 108.2 ?
O11 C20 C19 . . 108.8(8) ?
O11 C20 H20A . . 109.9 ?
C19 C20 H20A . . 109.9 ?
O11 C20 H20B . . 109.9 ?
C19 C20 H20B . . 109.9 ?
H20A C20 H20B . . 108.3 ?
O11 C21 C22 . . 109.3(9) ?
O11 C21 H21A . . 109.8 ?
C22 C21 H21A . . 109.8 ?
O11 C21 H21B . . 109.8 ?
C22 C21 H21B . . 109.8 ?
H21A C21 H21B . . 108.3 ?
O12 C22 C21 . . 111.4(9) ?
O12 C22 H22A . . 109.3 ?
C21 C22 H22A . . 109.3 ?
O12 C22 H22B . . 109.3 ?
C21 C22 H22B . . 109.3 ?
H22A C22 H22B . . 108.0 ?
O12 C23 C24 . . 110.6(10) ?
O12 C23 H23A . . 109.5 ?
C24 C23 H23A . . 109.5 ?
O12 C23 H23B . . 109.5 ?
C24 C23 H23B . . 109.5 ?
H23A C23 H23B . . 108.1 ?
O7 C24 C23 . . 113.9(10) ?
O7 C24 H24A . . 108.8 ?
C23 C24 H24A . . 108.8 ?
O7 C24 H24B . . 108.8 ?
C23 C24 H24B . . 108.8 ?
H24A C24 H24B . . 107.7 ?
O13 C25 C26 . . 110.5(8) ?
O13 C25 H25A . . 109.5 ?
C26 C25 H25A . . 109.5 ?
O13 C25 H25B . . 109.5 ?
C26 C25 H25B . . 109.5 ?
H25A C25 H25B . . 108.1 ?
O14 C26 C25 . . 110.5(8) ?
O14 C26 H26A . . 109.5 ?
C25 C26 H26A . . 109.5 ?
O14 C26 H26B . . 109.5 ?
C25 C26 H26B . . 109.5 ?
H26A C26 H26B . . 108.1 ?
O14 C27 C28 . . 110.2(8) ?
O14 C27 H27A . . 109.6 ?
C28 C27 H27A . . 109.6 ?
O14 C27 H27B . . 109.6 ?
C28 C27 H27B . . 109.6 ?
H27A C27 H27B . . 108.1 ?
O15 C28 C27 . . 109.8(8) ?
O15 C28 H28A . . 109.7 ?
C27 C28 H28A . . 109.7 ?
O15 C28 H28B . . 109.7 ?
C27 C28 H28B . . 109.7 ?
H28A C28 H28B . . 108.2 ?
O15 C29 C30 . . 110.5(7) ?
O15 C29 H29A . . 109.5 ?
C30 C29 H29A . . 109.5 ?
O15 C29 H29B . . 109.5 ?
C30 C29 H29B . . 109.6 ?
H29A C29 H29B . . 108.1 ?
O16 C30 C29 . . 108.9(8) ?
O16 C30 H30A . . 109.9 ?
C29 C30 H30A . . 109.9 ?
O16 C30 H30B . . 109.9 ?
C29 C30 H30B . . 109.9 ?
H30A C30 H30B . . 108.3 ?
O16 C31 C32 . . 109.8(8) ?
O16 C31 H31A . . 109.7 ?
C32 C31 H31A . . 109.7 ?
O16 C31 H31B . . 109.7 ?
C32 C31 H31B . . 109.7 ?
H31A C31 H31B . . 108.2 ?
O17 C32 C31 . . 109.8(8) ?
O17 C32 H32A . . 109.7 ?
C31 C32 H32A . . 109.7 ?
O17 C32 H32B . . 109.7 ?
C31 C32 H32B . . 109.7 ?
H32A C32 H32B . . 108.2 ?
O17 C33 C34 . . 109.0(8) ?
O17 C33 H33A . . 109.9 ?
C34 C33 H33A . . 109.9 ?
O17 C33 H33B . . 109.9 ?
C34 C33 H33B . . 109.9 ?
H33A C33 H33B . . 108.3 ?
O18 C34 C33 . . 110.7(8) ?
O18 C34 H34A . . 109.5 ?
C33 C34 H34A . . 109.5 ?
O18 C34 H34B . . 109.5 ?
C33 C34 H34B . . 109.5 ?
H34A C34 H34B . . 108.1 ?
O18 C35 C36 . . 109.6(8) ?
O18 C35 H35A . . 109.8 ?
C36 C35 H35A . . 109.7 ?
O18 C35 H35B . . 109.7 ?
C36 C35 H35B . . 109.8 ?
H35A C35 H35B . . 108.2 ?
O13 C36 C35 . . 110.2(8) ?
O13 C36 H36A . . 109.6 ?
C35 C36 H36A . . 109.6 ?
O13 C36 H36B . . 109.6 ?
C35 C36 H36B . . 109.6 ?
H36A C36 H36B . . 108.1 ?
N1 C37 S1 . . 177.4(9) ?
N2 C38 S2 . . 178.4(9) ?
N3 C39 S3 . . 179.8(9) ?
N4 C40 S4 . . 179.7(9) ?
N5 C41 S5 . . 178.7(9) ?
N6 C42 S6 . . 179.3(10) ?
C44 C43 Cl1 . . 117.5(9) ?
C44 C43 H43A . . 107.9 ?
Cl1 C43 H43A . . 107.9 ?
C44 C43 H43B . . 107.9 ?
Cl1 C43 H43B . . 107.9 ?
H43A C43 H43B . . 107.2 ?
C43 C44 Cl2 . . 116.9(10) ?
C43 C44 H44A . . 108.1 ?
Cl2 C44 H44A . . 108.1 ?
C43 C44 H44B . . 108.1 ?
Cl2 C44 H44B . . 108.1 ?
H44A C44 H44B . . 107.3 ?
Cl3 C45 C45 . 3_756 92.6(19) ?
Cl3 C45 H45A . . 113.2 ?
C45 C45 H45A 3_756 . 113.2 ?
Cl3 C45 H45B . . 113.2 ?
C45 C45 H45B 3_756 . 113.2 ?
H45A C45 H45B . . 110.5 ?

loop_
_geom_bond_atom_site_label_1
_geom_bond_atom_site_label_2
_geom_bond_site_symmetry_2
_geom_bond_distance
_geom_bond_publ_flag
In1 N5 . 2.174(8) ?
In1 N1 . 2.181(8) ?
In1 N6 . 2.187(7) ?
In1 N4 . 2.189(8) ?
In1 N3 . 2.203(8) ?
In1 N2 . 2.207(7) ?
Na1 O6 . 2.842(10) ?
Na1 O5 . 2.860(12) ?
Na1 O4 . 2.888(13) ?
Na1 O2 . 2.894(12) ?
Na1 O1 . 2.893(12) ?
Na1 O3 . 2.946(12) ?
Na1 S1 . 3.264(9) ?
Na2 O10 . 2.844(9) ?
Na2 O8 . 2.852(9) ?
Na2 O12 . 2.925(10) ?
Na2 O9 . 2.932(9) ?
Na2 O7 . 2.947(9) ?
Na2 O11 . 2.977(9) ?
Na3 O17 . 2.873(9) ?
Na3 O15 . 2.899(8) ?
Na3 O13 . 2.942(8) ?
Na3 O18 . 3.016(8) ?
Na3 O16 . 3.055(8) ?
Na3 O14 . 3.058(9) ?
Cl1 C43 . 1.733(12) ?
Cl2 C44 . 1.639(11) ?
Cl3 C45 . 1.84(3) ?
N1 C37 . 1.126(10) ?
N2 C38 . 1.124(9) ?
N3 C39 . 1.144(9) ?
N4 C40 . 1.141(10) ?
N5 C41 . 1.137(10) ?
N6 C42 . 1.132(10) ?
O1 C1 . 1.339(14) ?
O1 C12 . 1.378(14) ?
O2 C3 . 1.382(15) ?
O2 C2 . 1.403(16) ?
O3 C5 . 1.367(16) ?
O3 C4 . 1.387(13) ?
O4 C6 . 1.329(15) ?
O4 C7 . 1.379(12) ?
O5 C9 . 1.361(14) ?
O5 C8 . 1.370(12) ?
O6 C11 . 1.345(13) ?
O6 C10 . 1.395(13) ?
O7 C13 . 1.387(13) ?
O7 C24 . 1.386(13) ?
O8 C15 . 1.395(12) ?
O8 C14 . 1.409(11) ?
O9 C17 . 1.399(11) ?
O9 C16 . 1.413(11) ?
O10 C19 . 1.391(9) ?
O10 C18 . 1.400(11) ?
O11 C21 . 1.402(12) ?
O11 C20 . 1.420(10) ?
O12 C22 . 1.403(12) ?
O12 C23 . 1.412(11) ?
O13 C36 . 1.411(11) ?
O13 C25 . 1.419(11) ?
O14 C26 . 1.388(10) ?
O14 C27 . 1.422(10) ?
O15 C28 . 1.396(11) ?
O15 C29 . 1.412(10) ?
O16 C31 . 1.405(10) ?
O16 C30 . 1.415(10) ?
O17 C32 . 1.403(10) ?
O17 C33 . 1.433(10) ?
O18 C34 . 1.390(11) ?
O18 C35 . 1.414(10) ?
S1 C37 . 1.593(9) ?
S2 C38 . 1.622(8) ?
S3 C39 . 1.603(8) ?
S4 C40 . 1.606(9) ?
S5 C41 . 1.597(10) ?
S6 C42 . 1.596(10) ?
C1 C2 . 1.439(18) ?
C1 H1A . 0.9700 ?
C1 H1B . 0.9700 ?
C2 H2A . 0.9700 ?
C2 H2B . 0.9700 ?
C3 C4 . 1.463(14) ?
C3 H3A . 0.9700 ?
C3 H3B . 0.9700 ?
C4 H4A . 0.9700 ?
C4 H4B . 0.9700 ?
C5 C6 . 1.441(19) ?
C5 H5A . 0.9700 ?
C5 H5B . 0.9700 ?
C6 H6A . 0.9700 ?
C6 H6B . 0.9700 ?
C7 C8 . 1.469(14) ?
C7 H7A . 0.9700 ?
C7 H7B . 0.9700 ?
C8 H8A . 0.9700 ?
C8 H8B . 0.9700 ?
C9 C10 . 1.445(17) ?
C9 H9A . 0.9700 ?
C9 H9B . 0.9700 ?
C10 H10A . 0.9700 ?
C10 H10B . 0.9700 ?
C11 C12 . 1.480(16) ?
C11 H11A . 0.9700 ?
C11 H11B . 0.9700 ?
C12 H12A . 0.9700 ?
C12 H12B . 0.9700 ?
C13 C14 . 1.460(15) ?
C13 H13A . 0.9700 ?
C13 H13B . 0.9700 ?
C14 H14A . 0.9700 ?
C14 H14B . 0.9700 ?
C15 C16 . 1.439(13) ?
C15 H15A . 0.9700 ?
C15 H15B . 0.9700 ?
C16 H16A . 0.9700 ?
C16 H16B . 0.9700 ?
C17 C18 . 1.456(13) ?
C17 H17A . 0.9700 ?
C17 H17B . 0.9700 ?
C18 H18A . 0.9700 ?
C18 H18B . 0.9700 ?
C19 C20 . 1.481(11) ?
C19 H19A . 0.9700 ?
C19 H19B . 0.9700 ?
C20 H20A . 0.9700 ?
C20 H20B . 0.9700 ?
C21 C22 . 1.460(14) ?
C21 H21A . 0.9700 ?
C21 H21B . 0.9700 ?
C22 H22A . 0.9700 ?
C22 H22B . 0.9700 ?
C23 C24 . 1.463(13) ?
C23 H23A . 0.9700 ?
C23 H23B . 0.9700 ?
C24 H24A . 0.9700 ?
C24 H24B . 0.9700 ?
C25 C26 . 1.460(13) ?
C25 H25A . 0.9700 ?
C25 H25B . 0.9700 ?
C26 H26A . 0.9700 ?
C26 H26B . 0.9700 ?
C27 C28 . 1.487(13) ?
C27 H27A . 0.9700 ?
C27 H27B . 0.9700 ?
C28 H28A . 0.9700 ?
C28 H28B . 0.9700 ?
C29 C30 . 1.479(13) ?
C29 H29A . 0.9700 ?
C29 H29B . 0.9700 ?
C30 H30A . 0.9700 ?
C30 H30B . 0.9700 ?
C31 C32 . 1.482(13) ?
C31 H31A . 0.9700 ?
C31 H31B . 0.9700 ?
C32 H32A . 0.9700 ?
C32 H32B . 0.9700 ?
C33 C34 . 1.478(13) ?
C33 H33A . 0.9700 ?
C33 H33B . 0.9700 ?
C34 H34A . 0.9700 ?
C34 H34B . 0.9700 ?
C35 C36 . 1.486(13) ?
C35 H35A . 0.9700 ?
C35 H35B . 0.9700 ?
C36 H36A . 0.9700 ?
C36 H36B . 0.9700 ?
C43 C44 . 1.429(13) ?
C43 H43A . 0.9700 ?
C43 H43B . 0.9700 ?
C44 H44A . 0.9700 ?
C44 H44B . 0.9700 ?
C45 C45 3_756 1.592(19) ?
C45 H45A . 0.9700 ?
C45 H45B . 0.9700 ?
